data_7009725
loop_
_publ_author_name
'Chihara, Teiji'
'Sato, Mayumi'
'Konomoto, Hiromi'
'Kamiguchi, Satoshi'
'Ogawa, Haruo'
'Wakatsuki, Yasuo'

_publ_section_title
;
 Synthesis and characterization of high-nuclearity iridium--ruthenium
 and --gold mixed-metal carbonyl clusters, [Ir7Ru3(CO)23]&#x2212;,
 [Ir7Ru3(CO)23(AuPPh3)] and [Ir6Ru3(CO)21(AuPPh3)]&#x2212;, possessing
 tetrahedrally capped octahedral iridium cores obtained by capping
 reactions with [Ru3(CO)12] and [AuCl(PPh3)]
;
_journal_issue 14
_journal_name_full 'Journal of the Chemical Society, Dalton Transactions'
_journal_page_first 2295
_journal_paper_doi 10.1039/b003100n
_journal_year 2000
_chemical_formula_sum 'C63 H36 Au Ir6 O21 P2 Ru3'
_chemical_formula_weight 2844.41
_space_group_IT_number 2
_symmetry_cell_setting triclinic
_symmetry_Int_Tables_number 2
_symmetry_space_group_name_Hall '-P 1'
_symmetry_space_group_name_H-M 'P -1'
_cell_angle_alpha 110.74(2)
_cell_angle_beta 112.47(3)
_cell_angle_gamma 64.29(4)
_cell_formula_units_Z 2
_cell_length_a 16.819(9)
_cell_length_b 17.188(4)
_cell_length_c 16.321(3)
_cell_measurement_temperature 294.2
_cell_volume 3827(3)
_computing_cell_refinement PROCESS
_computing_data_collection PROCESS
_computing_data_reduction 'teXsan Ver. 1.10'
_computing_publication_material 'teXsan Ver. 1.10'
_computing_structure_refinement 'teXsan Ver. 1.10'
_computing_structure_solution SIR92
_diffrn_detector_area_resol_mean 0.010000
_diffrn_measured_fraction_theta_full 0.6371
_diffrn_measured_fraction_theta_max 0.6371
_diffrn_measurement_device_type 'Rigaku RAXIS-CS Imaging Plate'
_diffrn_measurement_method \w
_diffrn_radiation_type 'Mo K\a'
_diffrn_radiation_wavelength 0.7107
_diffrn_reflns_limit_h_max 21
_diffrn_reflns_limit_h_min 0
_diffrn_reflns_limit_k_max 22
_diffrn_reflns_limit_k_min -19
_diffrn_reflns_limit_l_max 16
_diffrn_reflns_limit_l_min -17
_diffrn_reflns_number 12393
_diffrn_reflns_theta_full 27.50
_diffrn_reflns_theta_max 27.50
_exptl_absorpt_coefficient_mu 13.012
_exptl_absorpt_correction_T_max 0.379
_exptl_absorpt_correction_T_min 0.239
_exptl_absorpt_correction_type analytical
_exptl_absorpt_process_details Tompa_analytical
_exptl_crystal_colour deep-green
_exptl_crystal_density_diffrn 2.468
_exptl_crystal_density_method 'not measured'
_exptl_crystal_description rod
_exptl_crystal_size_max 0.475
_exptl_crystal_size_mid 0.110
_exptl_crystal_size_min 0.080
_refine_diff_density_max 3.74
_refine_diff_density_min -2.24
_refine_ls_extinction_coef 0.00001(2)
_refine_ls_extinction_method 'Zachariasen(1967) type 2 Gaussian isotropic'
_refine_ls_goodness_of_fit_ref 0.615
_refine_ls_hydrogen_treatment ignore
_refine_ls_number_parameters 678
_refine_ls_number_reflns 5688
_refine_ls_R_factor_gt 0.0637
_refine_ls_shift/su_max 0.4469
_refine_ls_structure_factor_coef F
_refine_ls_weighting_scheme unit
_refine_ls_wR_factor_ref 0.0694
_reflns_number_gt 5688
_reflns_number_total 11196
_reflns_threshold_expression F^2^>5.0\s(F^2^)
_cod_data_source_file b003100n.txt
_cod_data_source_block (PPh4)[Ir6Ru3(CO)21AuPPh3]
_cod_original_cell_volume 3826(2)
_cod_original_sg_symbol_H-M 'P -1         '
_cod_original_formula_sum 'C63 H36 Au Ir6 O21 P2 Ru3 '
_cod_database_code 7009725

loop_
_symmetry_equiv_pos_as_xyz
x,y,z
-x,-y,-z

loop_
_atom_site_label
_atom_site_type_symbol
_atom_site_fract_x
_atom_site_fract_y
_atom_site_fract_z
_atom_site_U_iso_or_equiv
_atom_site_adp_type
_atom_site_occupancy
_atom_site_calc_flag
_atom_site_refinement_flags
_atom_site_disorder_assembly
_atom_site_disorder_group
Au Au 0.6999(1) 0.8899(1) 0.8358(1) 0.0681(6) Uani 1.00 d . . .
Ir1 Ir 0.7307(1) 0.7197(1) 0.8509(1) 0.0518(5) Uani 1.00 d . . .
Ir2 Ir 0.6858(1) 0.7511(1) 0.6808(1) 0.0585(6) Uani 1.00 d . . .
Ir3 Ir 0.8568(1) 0.7411(1) 0.7979(1) 0.0523(5) Uani 1.00 d . . .
Ir4 Ir 0.8817(1) 0.5766(1) 0.8134(1) 0.0509(5) Uani 1.00 d . . .
Ir5 Ir 0.7123(1) 0.5860(1) 0.6964(1) 0.0554(5) Uani 1.00 d . . .
Ir6 Ir 0.8380(1) 0.6057(1) 0.6458(1) 0.0582(6) Uani 1.00 d . . .
Ru1 Ru 0.7545(2) 0.5598(2) 0.8673(2) 0.059(1) Uani 1.00 d . . .
Ru2 Ru 0.6643(3) 0.6245(3) 0.5291(2) 0.075(1) Uani 1.00 d . . .
Ru3 Ru 1.0075(2) 0.6015(2) 0.7656(3) 0.064(1) Uani 1.00 d . . .
P1 P 0.6557(8) 1.0313(8) 0.9093(8) 0.065(4) Uani 1.00 d . . .
P2 P 0.8188(7) 0.0617(9) 0.5471(8) 0.073(4) Uani 1.00 d . . .
O1 O 0.811(2) 0.784(2) 1.052(2) 0.10(1) Uani 1.00 d . . .
O2 O 0.536(2) 0.790(3) 0.864(3) 0.11(2) Uani 1.00 d . . .
O3 O 0.482(2) 0.836(3) 0.666(2) 0.12(1) Uani 1.00 d . . .
O4 O 0.687(3) 0.869(2) 0.580(3) 0.12(2) Uani 1.00 d . . .
O5 O 0.890(3) 0.853(2) 0.718(3) 0.13(2) Uani 1.00 d . . .
O6 O 0.954(2) 0.812(2) 0.983(2) 0.10(1) Uani 1.00 d . . .
O7 O 0.992(2) 0.606(3) 1.014(2) 0.11(1) Uani 1.00 d . . .
O8 O 0.967(3) 0.376(2) 0.762(3) 0.10(1) Uani 1.00 d . . .
O9 O 0.513(2) 0.625(3) 0.669(3) 0.12(2) Uani 1.00 d . . .
O10 O 0.760(2) 0.392(3) 0.621(2) 0.10(1) Uani 1.00 d . . .
O11 O 0.884(3) 0.682(3) 0.534(3) 0.15(2) Uani 1.00 d . . .
O12 O 0.907(3) 0.415(3) 0.550(3) 0.13(2) Uani 1.00 d . . .
O13 O 0.831(3) 0.583(3) 1.074(2) 0.12(2) Uani 1.00 d . . .
O14 O 0.812(3) 0.361(2) 0.831(2) 0.11(1) Uani 1.00 d . . .
O15 O 0.569(3) 0.589(4) 0.881(4) 0.15(2) Uani 1.00 d . . .
O16 O 0.459(3) 0.675(3) 0.471(3) 0.15(2) Uani 1.00 d . . .
O17 O 0.692(4) 0.444(3) 0.400(3) 0.16(2) Uani 1.00 d . . .
O18 O 0.672(3) 0.705(3) 0.392(2) 0.14(2) Uani 1.00 d . . .
O19 O 1.086(3) 0.672(4) 0.682(4) 0.16(2) Uani 1.00 d . . .
O20 O 1.126(3) 0.416(3) 0.702(3) 0.12(2) Uani 1.00 d . . .
O21 O 1.148(2) 0.624(3) 0.951(2) 0.11(1) Uani 1.00 d . . .
C1 C 0.776(2) 0.758(3) 0.974(3) 0.06(1) Uani 1.00 d . . .
C2 C 0.610(4) 0.767(3) 0.859(3) 0.09(2) Uani 1.00 d . . .
C3 C 0.559(3) 0.807(3) 0.672(2) 0.07(1) Uani 1.00 d . . .
C4 C 0.685(3) 0.828(3) 0.621(4) 0.09(2) Uani 1.00 d . . .
C5 C 0.874(3) 0.814(3) 0.750(4) 0.10(2) Uani 1.00 d . . .
C6 C 0.916(3) 0.783(3) 0.908(3) 0.07(2) Uani 1.00 d . . .
C7 C 0.956(4) 0.591(3) 0.941(4) 0.08(2) Uani 1.00 d . . .
C8 C 0.927(3) 0.468(6) 0.786(3) 0.13(3) Uani 1.00 d . . .
C9 C 0.589(3) 0.613(3) 0.682(3) 0.08(2) Uani 1.00 d . . .
C10 C 0.733(3) 0.480(5) 0.657(4) 0.11(2) Uani 1.00 d . . .
C11 C 0.866(4) 0.649(4) 0.573(5) 0.12(3) Uani 1.00 d . . .
C12 C 0.883(4) 0.491(6) 0.590(4) 0.13(3) Uani 1.00 d . . .
C13 C 0.803(4) 0.575(3) 1.000(5) 0.10(2) Uani 1.00 d . . .
C14 C 0.792(3) 0.435(3) 0.842(3) 0.07(2) Uani 1.00 d . . .
C15 C 0.632(6) 0.577(4) 0.872(4) 0.12(3) Uani 1.00 d . . .
C16 C 0.532(4) 0.663(5) 0.492(3) 0.11(2) Uani 1.00 d . . .
C17 C 0.684(4) 0.523(5) 0.466(6) 0.14(3) Uani 1.00 d . . .
C18 C 0.665(4) 0.673(4) 0.444(3) 0.11(2) Uani 1.00 d . . .
C19 C 1.049(4) 0.655(5) 0.713(5) 0.14(3) Uani 1.00 d . . .
C20 C 1.080(3) 0.488(3) 0.725(4) 0.07(2) Uani 1.00 d . . .
C21 C 1.096(4) 0.612(3) 0.875(4) 0.09(2) Uani 1.00 d . . .
C22 C 0.664(2) 1.045(3) 1.022(3) 0.06(1) Uani 1.00 d . . .
C23 C 0.702(3) 1.108(5) 1.102(5) 0.13(2) Uani 1.00 d . . .
C24 C 0.702(4) 1.124(5) 1.184(4) 0.13(3) Uani 1.00 d . . .
C25 C 0.666(4) 1.065(5) 1.201(5) 0.13(3) Uani 1.00 d . . .
C26 C 0.645(5) 0.999(3) 1.138(5) 0.13(3) Uani 1.00 d . . .
C27 C 0.635(4) 0.993(4) 1.047(4) 0.14(3) Uani 1.00 d . . .
C28 C 0.533(3) 1.102(2) 0.872(3) 0.06(1) Uani 1.00 d . . .
C29 C 0.489(3) 1.174(3) 0.933(5) 0.11(2) Uani 1.00 d . . .
C30 C 0.398(4) 1.221(4) 0.896(4) 0.11(2) Uani 1.00 d . . .
C31 C 0.361(4) 1.209(4) 0.801(6) 0.13(3) Uani 1.00 d . . .
C32 C 0.403(3) 1.140(4) 0.738(4) 0.11(2) Uani 1.00 d . . .
C33 C 0.494(3) 1.085(3) 0.772(3) 0.08(2) Uani 1.00 d . . .
C34 C 0.719(3) 1.099(3) 0.909(3) 0.08(2) Uani 1.00 d . . .
C35 C 0.681(3) 1.190(3) 0.919(4) 0.09(2) Uani 1.00 d . . .
C36 C 0.735(4) 1.230(4) 0.920(4) 0.11(2) Uani 1.00 d . . .
C37 C 0.829(5) 1.186(4) 0.922(4) 0.12(3) Uani 1.00 d . . .
C38 C 0.863(4) 1.094(5) 0.912(4) 0.14(3) Uani 1.00 d . . .
C39 C 0.812(4) 1.050(4) 0.919(4) 0.11(2) Uani 1.00 d . . .
C40 C 0.818(2) 0.146(2) 0.506(2) 0.07952 Uiso 1.00 d G . .
C41 C 0.733(2) 0.196(2) 0.459(2) 0.07952 Uiso 1.00 d G . .
C42 C 0.727(2) 0.254(2) 0.413(2) 0.07952 Uiso 1.00 d G . .
C43 C 0.807(2) 0.261(2) 0.414(2) 0.07952 Uiso 1.00 d G . .
C44 C 0.893(2) 0.211(2) 0.461(2) 0.07952 Uiso 1.00 d G . .
C45 C 0.898(2) 0.153(2) 0.507(2) 0.07952 Uiso 1.00 d G . .
C46 C 0.909(2) 0.056(2) 0.649(2) 0.08757 Uiso 1.00 d G . .
C47 C 0.918(2) 0.136(2) 0.707(2) 0.08757 Uiso 1.00 d G . .
C48 C 0.986(2) 0.136(2) 0.789(2) 0.08757 Uiso 1.00 d G . .
C49 C 1.045(2) 0.056(2) 0.814(2) 0.08757 Uiso 1.00 d G . .
C50 C 1.036(2) -0.024(2) 0.756(2) 0.08757 Uiso 1.00 d G . .
C51 C 0.969(2) -0.024(2) 0.674(2) 0.08757 Uiso 1.00 d G . .
C52 C 0.840(2) -0.042(2) 0.467(2) 0.08486 Uiso 1.00 d G . .
C53 C 0.853(2) -0.043(2) 0.387(2) 0.08486 Uiso 1.00 d G . .
C54 C 0.863(2) -0.120(2) 0.318(2) 0.08486 Uiso 1.00 d G . .
C55 C 0.861(2) -0.196(2) 0.329(2) 0.08486 Uiso 1.00 d G . .
C56 C 0.849(2) -0.195(2) 0.408(2) 0.08486 Uiso 1.00 d G . .
C57 C 0.838(2) -0.118(2) 0.478(2) 0.08486 Uiso 1.00 d G . .
C58 C 0.709(2) 0.085(2) 0.564(3) 0.09515 Uiso 1.00 d G . .
C59 C 0.692(2) 0.127(2) 0.650(2) 0.09515 Uiso 1.00 d G . .
C60 C 0.608(2) 0.144(2) 0.662(2) 0.09515 Uiso 1.00 d G . .
C61 C 0.540(2) 0.118(2) 0.589(3) 0.09515 Uiso 1.00 d G . .
C62 C 0.557(2) 0.076(2) 0.503(2) 0.09515 Uiso 1.00 d G . .
C63 C 0.641(2) 0.059(2) 0.491(2) 0.09515 Uiso 1.00 d G . .

loop_
_atom_site_aniso_label
_atom_site_aniso_U_11
_atom_site_aniso_U_22
_atom_site_aniso_U_33
_atom_site_aniso_U_12
_atom_site_aniso_U_13
_atom_site_aniso_U_23
Au 0.069(1) 0.050(1) 0.084(1) -0.0176(9) 0.0224(10) 0.0142(9)
Ir1 0.049(1) 0.0477(10) 0.061(1) -0.0151(8) 0.0141(8) 0.0150(8)
Ir2 0.054(1) 0.062(1) 0.060(1) -0.0182(9) 0.0037(8) 0.0268(9)
Ir3 0.049(1) 0.049(1) 0.062(1) -0.0194(8) 0.0134(8) 0.0144(8)
Ir4 0.0454(10) 0.0475(10) 0.057(1) -0.0110(8) 0.0100(8) 0.0185(8)
Ir5 0.055(1) 0.053(1) 0.059(1) -0.0242(9) 0.0064(8) 0.0142(8)
Ir6 0.062(1) 0.060(1) 0.053(1) -0.0218(9) 0.0131(8) 0.0129(8)
Ru1 0.060(2) 0.059(2) 0.067(2) -0.019(2) 0.016(2) 0.027(2)
Ru2 0.083(3) 0.073(3) 0.055(2) -0.028(2) -0.004(2) 0.018(2)
Ru3 0.051(2) 0.070(2) 0.078(3) -0.020(2) 0.020(2) 0.020(2)
P1 0.057(7) 0.075(8) 0.063(7) -0.029(6) 0.009(6) 0.015(6)
P2 0.043(6) 0.12(1) 0.060(7) -0.030(7) -0.002(5) 0.035(7)
O1 0.11(3) 0.10(3) 0.06(2) -0.02(2) 0.01(2) 0.01(2)
O2 0.07(2) 0.15(4) 0.15(4) -0.03(3) 0.04(3) 0.06(3)
O3 0.05(2) 0.18(4) 0.09(3) -0.04(2) -0.04(2) 0.07(3)
O4 0.17(4) 0.11(3) 0.11(3) -0.07(3) 0.01(3) 0.08(2)
O5 0.14(3) 0.11(3) 0.21(4) -0.08(3) 0.04(3) 0.08(3)
O6 0.06(2) 0.11(3) 0.09(3) -0.02(2) 0.02(2) 0.00(2)
O7 0.10(3) 0.14(3) 0.03(2) -0.03(2) -0.04(2) 0.03(2)
O8 0.12(3) 0.04(2) 0.12(3) 0.00(2) 0.06(2) 0.01(2)
O9 0.06(2) 0.15(4) 0.17(4) -0.05(2) 0.04(2) 0.02(3)
O10 0.08(3) 0.12(3) 0.10(3) -0.02(2) 0.04(2) 0.03(2)
O11 0.17(4) 0.22(5) 0.13(4) -0.10(4) 0.01(3) 0.11(3)
O12 0.12(4) 0.13(4) 0.13(4) -0.06(3) 0.01(3) 0.03(3)
O13 0.13(4) 0.17(4) 0.07(3) -0.07(3) 0.01(2) 0.05(3)
O14 0.14(3) 0.08(2) 0.12(3) -0.07(2) 0.00(2) 0.04(2)
O15 0.10(3) 0.22(5) 0.19(5) -0.05(3) 0.07(3) 0.07(4)
O16 0.13(4) 0.21(5) 0.14(4) -0.08(4) 0.03(3) 0.06(3)
O17 0.20(5) 0.16(4) 0.10(3) -0.09(4) -0.02(3) 0.02(3)
O18 0.19(4) 0.21(4) 0.04(2) -0.08(3) 0.01(2) 0.06(2)
O19 0.15(4) 0.25(6) 0.16(5) -0.14(4) 0.00(3) 0.11(4)
O20 0.14(4) 0.09(3) 0.16(4) -0.07(3) 0.05(3) -0.01(3)
O21 0.09(3) 0.15(4) 0.08(3) -0.06(3) 0.00(2) 0.02(2)
C1 0.04(2) 0.07(3) 0.05(3) 0.00(2) 0.00(2) 0.02(2)
C2 0.11(5) 0.05(3) 0.07(3) -0.02(3) 0.00(3) 0.01(2)
C3 0.10(4) 0.08(3) 0.01(2) -0.04(3) -0.02(2) 0.01(2)
C4 0.05(3) 0.11(4) 0.11(4) -0.02(3) -0.03(3) 0.08(3)
C5 0.08(4) 0.09(3) 0.14(5) -0.07(3) -0.06(3) 0.07(3)
C6 0.11(4) 0.10(4) 0.06(3) -0.04(3) 0.03(3) 0.04(3)
C7 0.09(4) 0.03(2) 0.12(5) 0.02(2) 0.07(4) 0.01(3)
C8 0.08(4) 0.4(1) 0.02(2) -0.17(6) -0.03(2) 0.06(4)
C9 0.08(3) 0.08(3) 0.07(3) 0.00(3) 0.03(3) 0.03(2)
C10 0.01(2) 0.25(8) 0.07(4) 0.00(3) 0.01(2) 0.11(5)
C11 0.07(4) 0.10(5) 0.19(7) -0.04(3) -0.02(4) 0.08(5)
C12 0.07(4) 0.29(9) 0.10(5) -0.11(5) -0.04(3) 0.13(6)
C13 0.07(4) 0.05(3) 0.17(6) 0.03(3) 0.07(4) 0.05(4)
C14 0.12(4) 0.06(3) 0.06(3) -0.07(3) -0.01(3) 0.03(2)
C15 0.22(8) 0.14(5) 0.06(4) -0.07(6) 0.07(5) 0.04(3)
C16 0.09(4) 0.19(7) 0.05(3) -0.08(5) -0.01(3) 0.00(3)
C17 0.09(4) 0.15(6) 0.23(9) 0.01(4) 0.07(5) 0.13(6)
C18 0.12(4) 0.15(5) 0.02(2) 0.01(4) 0.01(3) 0.05(3)
C19 0.05(4) 0.18(7) 0.14(6) -0.03(4) -0.01(3) 0.03(5)
C20 0.07(3) 0.04(3) 0.12(4) -0.02(2) 0.05(3) -0.01(3)
C21 0.16(6) 0.08(3) 0.07(4) -0.07(4) 0.05(4) 0.01(3)
C22 0.03(2) 0.08(3) 0.08(3) 0.00(2) 0.03(2) 0.03(3)
C23 0.04(3) 0.20(7) 0.10(5) -0.03(4) 0.01(3) -0.01(5)
C24 0.07(4) 0.25(8) 0.07(4) -0.07(5) -0.02(3) 0.04(5)
C25 0.10(5) 0.15(7) 0.11(5) 0.02(5) 0.07(4) 0.03(5)
C26 0.21(7) 0.03(3) 0.14(6) 0.00(4) 0.08(5) 0.03(3)
C27 0.14(5) 0.18(6) 0.10(5) 0.02(4) 0.08(4) 0.08(4)
C28 0.06(3) 0.01(2) 0.10(3) 0.01(2) 0.03(2) 0.02(2)
C29 0.05(3) 0.05(3) 0.24(7) 0.00(2) 0.03(4) 0.08(4)
C30 0.08(4) 0.15(6) 0.06(3) -0.02(4) 0.01(3) 0.02(3)
C31 0.06(4) 0.09(4) 0.27(9) 0.00(3) 0.03(5) 0.10(5)
C32 0.06(3) 0.11(4) 0.13(5) 0.02(3) 0.04(3) 0.05(4)
C33 0.05(3) 0.13(4) 0.05(3) -0.07(3) 0.00(2) 0.00(3)
C34 0.07(3) 0.11(4) 0.07(3) -0.08(3) 0.00(2) 0.00(3)
C35 0.07(3) 0.04(2) 0.16(5) -0.05(2) 0.03(3) -0.02(3)
C36 0.10(4) 0.12(5) 0.16(6) -0.08(4) 0.03(4) 0.05(4)
C37 0.16(6) 0.08(4) 0.10(5) -0.06(4) 0.03(4) -0.02(3)
C38 0.14(5) 0.17(7) 0.14(6) -0.07(5) 0.10(5) -0.01(5)
C39 0.07(4) 0.09(4) 0.14(5) -0.02(3) 0.05(4) 0.00(4)

loop_
_atom_type_symbol
_atom_type_description
_atom_type_scat_dispersion_real
_atom_type_scat_dispersion_imag
_atom_type_scat_source
C C 0.003 0.002
;International Tables for Crystallography
(1992, Vol. C, Tables 4.2.6.8 and 6.1.1.1)
;
H H 0.000 0.000
;International Tables for Crystallography
(1992, Vol. C, Table 6.1.1.2)
;
Ir Ir -1.444 7.990
;International Tables for Crystallography
(1992, Vol. C, Tables 4.2.6.8 and 6.1.1.1)
;
O O 0.011 0.006
;International Tables for Crystallography
(1992, Vol. C, Tables 4.2.6.8 and 6.1.1.1)
;
P P 0.102 0.094
;International Tables for Crystallography
(1992, Vol. C, Tables 4.2.6.8 and 6.1.1.1)
;
Ru Ru -1.259 0.836
;International Tables for Crystallography
(1992, Vol. C, Tables 4.2.6.8 and 6.1.1.1)
;
Au Au -2.013 8.802
;International Tables for Crystallography
(1992, Vol. C, Tables 4.2.6.8 and 6.1.1.1)
;

loop_
_geom_angle_atom_site_label_1
_geom_angle_atom_site_label_2
_geom_angle_atom_site_label_3
_geom_angle
_geom_angle_site_symmetry_1
_geom_angle_site_symmetry_2
_geom_angle_site_symmetry_3
_geom_angle_publ_flag
IR1 AU IR2 58.88(7) 1_555 1_555 1_555 yes
IR1 AU IR3 58.41(7) 1_555 1_555 1_555 yes
IR1 AU P1 140.4(4) 1_555 1_555 1_555 yes
IR2 AU IR3 58.03(6) 1_555 1_555 1_555 yes
IR2 AU P1 152.7(3) 1_555 1_555 1_555 yes
IR3 AU P1 143.1(3) 1_555 1_555 1_555 yes
AU IR1 IR2 60.30(7) 1_555 1_555 1_555 yes
AU IR1 IR3 61.35(8) 1_555 1_555 1_555 yes
AU IR1 IR4 121.3(1) 1_555 1_555 1_555 yes
AU IR1 IR5 120.21(9) 1_555 1_555 1_555 yes
AU IR1 RU1 177.9(1) 1_555 1_555 1_555 yes
AU IR1 C1 86(1) 1_555 1_555 1_555 yes
AU IR1 C2 85(1) 1_555 1_555 1_555 yes
IR2 IR1 IR3 59.47(7) 1_555 1_555 1_555 yes
IR2 IR1 IR4 89.48(8) 1_555 1_555 1_555 yes
IR2 IR1 IR5 59.92(7) 1_555 1_555 1_555 yes
IR2 IR1 RU1 120.5(1) 1_555 1_555 1_555 yes
IR2 IR1 C1 145(1) 1_555 1_555 1_555 yes
IR2 IR1 C2 95(1) 1_555 1_555 1_555 yes
IR3 IR1 IR4 60.00(8) 1_555 1_555 1_555 yes
IR3 IR1 IR5 89.37(8) 1_555 1_555 1_555 yes
IR3 IR1 RU1 120.7(1) 1_555 1_555 1_555 yes
IR3 IR1 C1 96(1) 1_555 1_555 1_555 yes
IR3 IR1 C2 145(1) 1_555 1_555 1_555 yes
IR4 IR1 IR5 59.28(6) 1_555 1_555 1_555 yes
IR4 IR1 RU1 60.7(1) 1_555 1_555 1_555 yes
IR4 IR1 C1 100(1) 1_555 1_555 1_555 yes
IR4 IR1 C2 150(1) 1_555 1_555 1_555 yes
IR5 IR1 RU1 60.56(10) 1_555 1_555 1_555 yes
IR5 IR1 C1 151(1) 1_555 1_555 1_555 yes
IR5 IR1 C2 98(1) 1_555 1_555 1_555 yes
RU1 IR1 C1 92(1) 1_555 1_555 1_555 yes
RU1 IR1 C2 92(1) 1_555 1_555 1_555 yes
C1 IR1 C2 92(1) 1_555 1_555 1_555 yes
AU IR2 IR1 60.82(7) 1_555 1_555 1_555 yes
AU IR2 IR3 61.80(6) 1_555 1_555 1_555 yes
AU IR2 IR5 120.77(10) 1_555 1_555 1_555 yes
AU IR2 IR6 121.81(8) 1_555 1_555 1_555 yes
AU IR2 RU2 177.1(1) 1_555 1_555 1_555 yes
AU IR2 C3 82(1) 1_555 1_555 1_555 yes
AU IR2 C4 84(1) 1_555 1_555 1_555 yes
IR1 IR2 IR3 60.30(7) 1_555 1_555 1_555 yes
IR1 IR2 IR5 59.97(7) 1_555 1_555 1_555 yes
IR1 IR2 IR6 89.42(7) 1_555 1_555 1_555 yes
IR1 IR2 RU2 121.1(1) 1_555 1_555 1_555 yes
IR1 IR2 C3 94(1) 1_555 1_555 1_555 yes
IR1 IR2 C4 142(1) 1_555 1_555 1_555 yes
IR3 IR2 IR5 89.87(7) 1_555 1_555 1_555 yes
IR3 IR2 IR6 60.02(6) 1_555 1_555 1_555 yes
IR3 IR2 RU2 120.8(1) 1_555 1_555 1_555 yes
IR3 IR2 C3 143.1(10) 1_555 1_555 1_555 yes
IR3 IR2 C4 94(1) 1_555 1_555 1_555 yes
IR5 IR2 IR6 58.91(8) 1_555 1_555 1_555 yes
IR5 IR2 RU2 61.1(1) 1_555 1_555 1_555 yes
IR5 IR2 C3 99(1) 1_555 1_555 1_555 yes
IR5 IR2 C4 153(1) 1_555 1_555 1_555 yes
IR6 IR2 RU2 60.84(10) 1_555 1_555 1_555 yes
IR6 IR2 C3 152(1) 1_555 1_555 1_555 yes
IR6 IR2 C4 100(1) 1_555 1_555 1_555 yes
RU2 IR2 C3 94(1) 1_555 1_555 1_555 yes
RU2 IR2 C4 94(1) 1_555 1_555 1_555 yes
C3 IR2 C4 92(2) 1_555 1_555 1_555 yes
AU IR3 IR1 60.25(8) 1_555 1_555 1_555 yes
AU IR3 IR2 60.16(6) 1_555 1_555 1_555 yes
AU IR3 IR4 119.9(1) 1_555 1_555 1_555 yes
AU IR3 IR6 120.56(8) 1_555 1_555 1_555 yes
AU IR3 RU3 178.8(1) 1_555 1_555 1_555 yes
AU IR3 C5 85(1) 1_555 1_555 1_555 yes
AU IR3 C6 85(1) 1_555 1_555 1_555 yes
IR1 IR3 IR2 60.23(8) 1_555 1_555 1_555 yes
IR1 IR3 IR4 59.63(7) 1_555 1_555 1_555 yes
IR1 IR3 IR6 89.61(9) 1_555 1_555 1_555 yes
IR1 IR3 RU3 120.0(1) 1_555 1_555 1_555 yes
IR1 IR3 C5 144(1) 1_555 1_555 1_555 yes
IR1 IR3 C6 95(2) 1_555 1_555 1_555 yes
IR2 IR3 IR4 89.71(8) 1_555 1_555 1_555 yes
IR2 IR3 IR6 60.41(6) 1_555 1_555 1_555 yes
IR2 IR3 RU3 121.1(1) 1_555 1_555 1_555 yes
IR2 IR3 C5 94(1) 1_555 1_555 1_555 yes
IR2 IR3 C6 144(1) 1_555 1_555 1_555 yes
IR4 IR3 IR6 58.95(7) 1_555 1_555 1_555 yes
IR4 IR3 RU3 60.3(1) 1_555 1_555 1_555 yes
IR4 IR3 C5 152(1) 1_555 1_555 1_555 yes
IR4 IR3 C6 100(1) 1_555 1_555 1_555 yes
IR6 IR3 RU3 60.65(9) 1_555 1_555 1_555 yes
IR6 IR3 C5 99(1) 1_555 1_555 1_555 yes
IR6 IR3 C6 152(1) 1_555 1_555 1_555 yes
RU3 IR3 C5 94(1) 1_555 1_555 1_555 yes
RU3 IR3 C6 93(1) 1_555 1_555 1_555 yes
C5 IR3 C6 91(2) 1_555 1_555 1_555 yes
IR1 IR4 IR3 60.36(7) 1_555 1_555 1_555 yes
IR1 IR4 IR5 60.62(6) 1_555 1_555 1_555 yes
IR1 IR4 IR6 90.94(7) 1_555 1_555 1_555 yes
IR1 IR4 RU1 58.62(10) 1_555 1_555 1_555 yes
IR1 IR4 RU3 119.1(1) 1_555 1_555 1_555 yes
IR1 IR4 C7 93(1) 1_555 1_555 1_555 yes
IR1 IR4 C8 146(2) 1_555 1_555 1_555 yes
IR3 IR4 IR5 90.35(7) 1_555 1_555 1_555 yes
IR3 IR4 IR6 60.51(7) 1_555 1_555 1_555 yes
IR3 IR4 RU1 118.98(10) 1_555 1_555 1_555 yes
IR3 IR4 RU3 58.74(10) 1_555 1_555 1_555 yes
IR3 IR4 C7 95(1) 1_555 1_555 1_555 yes
IR3 IR4 C8 149(2) 1_555 1_555 1_555 yes
IR5 IR4 IR6 59.99(8) 1_555 1_555 1_555 yes
IR5 IR4 RU1 60.3(1) 1_555 1_555 1_555 yes
IR5 IR4 RU3 120.6(1) 1_555 1_555 1_555 yes
IR5 IR4 C7 146(1) 1_555 1_555 1_555 yes
IR5 IR4 C8 95(1) 1_555 1_555 1_555 yes
IR6 IR4 RU1 120.3(1) 1_555 1_555 1_555 yes
IR6 IR4 RU3 60.6(1) 1_555 1_555 1_555 yes
IR6 IR4 C7 148(2) 1_555 1_555 1_555 yes
IR6 IR4 C8 97(1) 1_555 1_555 1_555 yes
RU1 IR4 RU3 177.1(1) 1_555 1_555 1_555 yes
RU1 IR4 C7 88(2) 1_555 1_555 1_555 yes
RU1 IR4 C8 89(2) 1_555 1_555 1_555 yes
RU3 IR4 C7 89(2) 1_555 1_555 1_555 yes
RU3 IR4 C8 93(2) 1_555 1_555 1_555 yes
C7 IR4 C8 96(1) 1_555 1_555 1_555 yes
IR1 IR5 IR2 60.11(7) 1_555 1_555 1_555 yes
IR1 IR5 IR4 60.10(6) 1_555 1_555 1_555 yes
IR1 IR5 IR6 90.52(9) 1_555 1_555 1_555 yes
IR1 IR5 RU1 58.45(10) 1_555 1_555 1_555 yes
IR1 IR5 RU2 118.0(1) 1_555 1_555 1_555 yes
IR1 IR5 C9 94(1) 1_555 1_555 1_555 yes
IR1 IR5 C10 145(2) 1_555 1_555 1_555 yes
IR2 IR5 IR4 90.07(9) 1_555 1_555 1_555 yes
IR2 IR5 IR6 60.67(8) 1_555 1_555 1_555 yes
IR2 IR5 RU1 118.6(1) 1_555 1_555 1_555 yes
IR2 IR5 RU2 57.9(1) 1_555 1_555 1_555 yes
IR2 IR5 C9 93(1) 1_555 1_555 1_555 yes
IR2 IR5 C10 152(2) 1_555 1_555 1_555 yes
IR4 IR5 IR6 59.80(8) 1_555 1_555 1_555 yes
IR4 IR5 RU1 60.3(1) 1_555 1_555 1_555 yes
IR4 IR5 RU2 120.1(1) 1_555 1_555 1_555 yes
IR4 IR5 C9 147(1) 1_555 1_555 1_555 yes
IR4 IR5 C10 97(1) 1_555 1_555 1_555 yes
IR6 IR5 RU1 120.1(1) 1_555 1_555 1_555 yes
IR6 IR5 RU2 60.3(1) 1_555 1_555 1_555 yes
IR6 IR5 C9 146(1) 1_555 1_555 1_555 yes
IR6 IR5 C10 100(2) 1_555 1_555 1_555 yes
RU1 IR5 RU2 176.1(1) 1_555 1_555 1_555 yes
RU1 IR5 C9 90(1) 1_555 1_555 1_555 yes
RU1 IR5 C10 88(2) 1_555 1_555 1_555 yes
RU2 IR5 C9 88(1) 1_555 1_555 1_555 yes
RU2 IR5 C10 95(2) 1_555 1_555 1_555 yes
C9 IR5 C10 94(2) 1_555 1_555 1_555 yes
IR2 IR6 IR3 59.58(6) 1_555 1_555 1_555 yes
IR2 IR6 IR4 90.15(8) 1_555 1_555 1_555 yes
IR2 IR6 IR5 60.42(8) 1_555 1_555 1_555 yes
IR2 IR6 RU2 57.92(9) 1_555 1_555 1_555 yes
IR2 IR6 RU3 118.18(10) 1_555 1_555 1_555 yes
IR2 IR6 C11 97(1) 1_555 1_555 1_555 yes
IR2 IR6 C12 148(2) 1_555 1_555 1_555 yes
IR3 IR6 IR4 60.54(7) 1_555 1_555 1_555 yes
IR3 IR6 IR5 90.49(8) 1_555 1_555 1_555 yes
IR3 IR6 RU2 117.46(10) 1_555 1_555 1_555 yes
IR3 IR6 RU3 58.60(8) 1_555 1_555 1_555 yes
IR3 IR6 C11 95(1) 1_555 1_555 1_555 yes
IR3 IR6 C12 148(1) 1_555 1_555 1_555 yes
IR4 IR6 IR5 60.21(8) 1_555 1_555 1_555 yes
IR4 IR6 RU2 120.8(2) 1_555 1_555 1_555 yes
IR4 IR6 RU3 60.2(1) 1_555 1_555 1_555 yes
IR4 IR6 C11 145(1) 1_555 1_555 1_555 yes
IR4 IR6 C12 96(2) 1_555 1_555 1_555 yes
IR5 IR6 RU2 60.7(1) 1_555 1_555 1_555 yes
IR5 IR6 RU3 120.4(1) 1_555 1_555 1_555 yes
IR5 IR6 C11 150(1) 1_555 1_555 1_555 yes
IR5 IR6 C12 96(3) 1_555 1_555 1_555 yes
RU2 IR6 RU3 175.4(1) 1_555 1_555 1_555 yes
RU2 IR6 C11 90(1) 1_555 1_555 1_555 yes
RU2 IR6 C12 92(1) 1_555 1_555 1_555 yes
RU3 IR6 C11 87(1) 1_555 1_555 1_555 yes
RU3 IR6 C12 91(1) 1_555 1_555 1_555 yes
C11 IR6 C12 94(3) 1_555 1_555 1_555 yes
IR1 RU1 IR4 60.6(1) 1_555 1_555 1_555 yes
IR1 RU1 IR5 61.0(1) 1_555 1_555 1_555 yes
IR1 RU1 C13 100(1) 1_555 1_555 1_555 yes
IR1 RU1 C14 157(1) 1_555 1_555 1_555 yes
IR1 RU1 C15 102(2) 1_555 1_555 1_555 yes
IR4 RU1 IR5 59.4(1) 1_555 1_555 1_555 yes
IR4 RU1 C13 104(2) 1_555 1_555 1_555 yes
IR4 RU1 C14 100(1) 1_555 1_555 1_555 yes
IR4 RU1 C15 157(2) 1_555 1_555 1_555 yes
IR5 RU1 C13 159(2) 1_555 1_555 1_555 yes
IR5 RU1 C14 100(1) 1_555 1_555 1_555 yes
IR5 RU1 C15 100(1) 1_555 1_555 1_555 yes
C13 RU1 C14 94(1) 1_555 1_555 1_555 yes
C13 RU1 C15 92(2) 1_555 1_555 1_555 yes
C14 RU1 C15 92(2) 1_555 1_555 1_555 yes
IR2 RU2 IR5 61.0(1) 1_555 1_555 1_555 yes
IR2 RU2 IR6 61.24(9) 1_555 1_555 1_555 yes
IR2 RU2 C16 98(1) 1_555 1_555 1_555 yes
IR2 RU2 C17 156(2) 1_555 1_555 1_555 yes
IR2 RU2 C18 101(1) 1_555 1_555 1_555 yes
IR5 RU2 IR6 59.0(1) 1_555 1_555 1_555 yes
IR5 RU2 C16 104(2) 1_555 1_555 1_555 yes
IR5 RU2 C17 98(3) 1_555 1_555 1_555 yes
IR5 RU2 C18 157(1) 1_555 1_555 1_555 yes
IR6 RU2 C16 157(1) 1_555 1_555 1_555 yes
IR6 RU2 C17 99(2) 1_555 1_555 1_555 yes
IR6 RU2 C18 101(1) 1_555 1_555 1_555 yes
C16 RU2 C17 97(2) 1_555 1_555 1_555 yes
C16 RU2 C18 91(2) 1_555 1_555 1_555 yes
C17 RU2 C18 95(4) 1_555 1_555 1_555 yes
IR3 RU3 IR4 60.9(1) 1_555 1_555 1_555 yes
IR3 RU3 IR6 60.75(9) 1_555 1_555 1_555 yes
IR3 RU3 C19 97(1) 1_555 1_555 1_555 yes
IR3 RU3 C20 160(1) 1_555 1_555 1_555 yes
IR3 RU3 C21 103(1) 1_555 1_555 1_555 yes
IR4 RU3 IR6 59.2(1) 1_555 1_555 1_555 yes
IR4 RU3 C19 156(1) 1_555 1_555 1_555 yes
IR4 RU3 C20 103(2) 1_555 1_555 1_555 yes
IR4 RU3 C21 102(2) 1_555 1_555 1_555 yes
IR6 RU3 C19 102(1) 1_555 1_555 1_555 yes
IR6 RU3 C20 101(1) 1_555 1_555 1_555 yes
IR6 RU3 C21 159(2) 1_555 1_555 1_555 yes
C19 RU3 C20 94(2) 1_555 1_555 1_555 yes
C19 RU3 C21 92(3) 1_555 1_555 1_555 yes
C20 RU3 C21 91(1) 1_555 1_555 1_555 yes
AU P1 C22 113(1) 1_555 1_555 1_555 yes
AU P1 C28 118(1) 1_555 1_555 1_555 yes
AU P1 C34 115(1) 1_555 1_555 1_555 yes
C22 P1 C28 99(2) 1_555 1_555 1_555 yes
C22 P1 C34 106(2) 1_555 1_555 1_555 yes
C28 P1 C34 102(2) 1_555 1_555 1_555 yes
C40 P2 C46 104(1) 1_555 1_555 1_555 yes
C40 P2 C52 110(1) 1_555 1_555 1_555 yes
C40 P2 C58 112(1) 1_555 1_555 1_555 yes
C46 P2 C52 110(1) 1_555 1_555 1_555 yes
C46 P2 C58 113(1) 1_555 1_555 1_555 yes
C52 P2 C58 105(1) 1_555 1_555 1_555 yes
IR1 C1 O1 174(4) 1_555 1_555 1_555 yes
IR1 C2 O2 175(5) 1_555 1_555 1_555 yes
IR2 C3 O3 175(4) 1_555 1_555 1_555 yes
IR2 C4 O4 174(4) 1_555 1_555 1_555 yes
IR3 C5 O5 174(4) 1_555 1_555 1_555 yes
IR3 C6 O6 178(4) 1_555 1_555 1_555 yes
IR4 C7 O7 173(3) 1_555 1_555 1_555 yes
IR4 C8 O8 178(6) 1_555 1_555 1_555 yes
IR5 C9 O9 175(4) 1_555 1_555 1_555 yes
IR5 C10 O10 172(5) 1_555 1_555 1_555 yes
IR6 C11 O11 173(5) 1_555 1_555 1_555 yes
IR6 C12 O12 175(6) 1_555 1_555 1_555 yes
RU1 C13 O13 179(7) 1_555 1_555 1_555 yes
RU1 C14 O14 175(5) 1_555 1_555 1_555 yes
RU1 C15 O15 174(5) 1_555 1_555 1_555 yes
RU2 C16 O16 170(7) 1_555 1_555 1_555 yes
RU2 C17 O17 170(7) 1_555 1_555 1_555 yes
RU2 C18 O18 174(4) 1_555 1_555 1_555 yes
RU3 C19 O19 167(5) 1_555 1_555 1_555 yes
RU3 C20 O20 178(6) 1_555 1_555 1_555 yes
RU3 C21 O21 173(5) 1_555 1_555 1_555 yes
P1 C22 C23 127(5) 1_555 1_555 1_555 yes
P1 C22 C27 120(3) 1_555 1_555 1_555 yes
C23 C22 C27 112(5) 1_555 1_555 1_555 yes
C22 C23 C24 128(8) 1_555 1_555 1_555 yes
C23 C24 C25 113(6) 1_555 1_555 1_555 yes
C24 C25 C26 122(7) 1_555 1_555 1_555 yes
C25 C26 C27 119(8) 1_555 1_555 1_555 yes
C22 C27 C26 121(5) 1_555 1_555 1_555 yes
P1 C28 C29 122(3) 1_555 1_555 1_555 yes
P1 C28 C33 113(2) 1_555 1_555 1_555 yes
C29 C28 C33 122(3) 1_555 1_555 1_555 yes
C28 C29 C30 116(4) 1_555 1_555 1_555 yes
C29 C30 C31 120(5) 1_555 1_555 1_555 yes
C30 C31 C32 124(4) 1_555 1_555 1_555 yes
C31 C32 C33 116(4) 1_555 1_555 1_555 yes
C28 C33 C32 117(3) 1_555 1_555 1_555 yes
P1 C34 C35 122(4) 1_555 1_555 1_555 yes
P1 C34 C39 111(4) 1_555 1_555 1_555 yes
C35 C34 C39 124(5) 1_555 1_555 1_555 yes
C34 C35 C36 116(4) 1_555 1_555 1_555 yes
C35 C36 C37 123(5) 1_555 1_555 1_555 yes
C36 C37 C38 117(8) 1_555 1_555 1_555 yes
C37 C38 C39 120(6) 1_555 1_555 1_555 yes
C34 C39 C38 115(5) 1_555 1_555 1_555 yes
P2 C40 C41 116(3) 1_555 1_555 1_555 yes
P2 C40 C45 122(2) 1_555 1_555 1_555 yes
C41 C40 C45 119(3) 1_555 1_555 1_555 yes
C40 C41 C42 120(3) 1_555 1_555 1_555 yes
C41 C42 C43 119(2) 1_555 1_555 1_555 yes
C42 C43 C44 120(3) 1_555 1_555 1_555 yes
C43 C44 C45 120(3) 1_555 1_555 1_555 yes
C40 C45 C44 119(2) 1_555 1_555 1_555 yes
P2 C46 C47 117(2) 1_555 1_555 1_555 yes
P2 C46 C51 122(2) 1_555 1_555 1_555 yes
C47 C46 C51 120(2) 1_555 1_555 1_555 yes
C46 C47 C48 120(2) 1_555 1_555 1_555 yes
C47 C48 C49 119(2) 1_555 1_555 1_555 yes
C48 C49 C50 120(2) 1_555 1_555 1_555 yes
C49 C50 C51 120(2) 1_555 1_555 1_555 yes
C46 C51 C50 119(2) 1_555 1_555 1_555 yes
P2 C52 C53 116(2) 1_555 1_555 1_555 yes
P2 C52 C57 123(2) 1_555 1_555 1_555 yes
C53 C52 C57 120(2) 1_555 1_555 1_555 yes
C52 C53 C54 119(3) 1_555 1_555 1_555 yes
C53 C54 C55 120(3) 1_555 1_555 1_555 yes
C54 C55 C56 119(2) 1_555 1_555 1_555 yes
C55 C56 C57 120(3) 1_555 1_555 1_555 yes
C52 C57 C56 119(3) 1_555 1_555 1_555 yes
P2 C58 C59 120(2) 1_555 1_555 1_555 yes
P2 C58 C63 119(2) 1_555 1_555 1_555 yes
C59 C58 C63 119(3) 1_555 1_555 1_555 yes
C58 C59 C60 120(2) 1_555 1_555 1_555 yes
C59 C60 C61 120(2) 1_555 1_555 1_555 yes
C60 C61 C62 119(3) 1_555 1_555 1_555 yes
C61 C62 C63 119(2) 1_555 1_555 1_555 yes
C58 C63 C62 120(2) 1_555 1_555 1_555 yes

loop_
_geom_bond_atom_site_label_1
_geom_bond_atom_site_label_2
_geom_bond_distance
_geom_bond_site_symmetry_1
_geom_bond_site_symmetry_2
_geom_bond_publ_flag
AU IR1 2.826(3) . . yes
AU IR2 2.812(2) . . yes
AU IR3 2.857(2) . . yes
AU P1 2.22(1) . . yes
IR1 IR2 2.771(3) . . yes
IR1 IR3 2.773(4) . . yes
IR1 IR4 2.753(2) . . yes
IR1 IR5 2.767(2) . . yes
IR1 RU1 2.696(5) . . yes
IR1 C1 1.84(4) . . yes
IR1 C2 1.87(7) . . yes
IR2 IR3 2.750(3) . . yes
IR2 IR5 2.766(3) . . yes
IR2 IR6 2.773(2) . . yes
IR2 RU2 2.680(4) . . yes
IR2 C3 1.88(5) . . yes
IR2 C4 1.89(7) . . yes
IR3 IR4 2.763(3) . . yes
IR3 IR6 2.762(2) . . yes
IR3 RU3 2.702(4) . . yes
IR3 C5 1.87(7) . . yes
IR3 C6 1.75(4) . . yes
IR4 IR5 2.730(3) . . yes
IR4 IR6 2.718(3) . . yes
IR4 RU1 2.755(6) . . yes
IR4 RU3 2.747(6) . . yes
IR4 C7 1.97(5) . . yes
IR4 C8 1.65(8) . . yes
IR5 IR6 2.724(4) . . yes
IR5 RU1 2.755(5) . . yes
IR5 RU2 2.771(5) . . yes
IR5 C9 1.86(6) . . yes
IR5 C10 1.62(8) . . yes
IR6 RU2 2.762(4) . . yes
IR6 RU3 2.759(4) . . yes
IR6 C11 1.88(10) . . yes
IR6 C12 1.80(8) . . yes
RU1 C13 1.96(7) . . yes
RU1 C14 1.89(4) . . yes
RU1 C15 1.97(10) . . yes
RU2 C16 1.93(6) . . yes
RU2 C17 1.64(7) . . yes
RU2 C18 1.86(7) . . yes
RU3 C19 1.9(1) . . yes
RU3 C20 1.83(4) . . yes
RU3 C21 1.85(5) . . yes
P1 C22 1.72(5) . . yes
P1 C28 1.86(3) . . yes
P1 C34 1.89(7) . . yes
P2 C40 1.80(4) . . yes
P2 C46 1.77(3) . . yes
P2 C52 1.78(3) . . yes
P2 C58 1.83(4) . . yes
O1 C1 1.19(5) . . yes
O2 C2 1.15(8) . . yes
O3 C3 1.14(6) . . yes
O4 C4 1.15(9) . . yes
O5 C5 1.14(10) . . yes
O6 C6 1.18(5) . . yes
O7 C7 1.09(6) . . yes
O8 C8 1.39(9) . . yes
O9 C9 1.15(7) . . yes
O10 C10 1.35(8) . . yes
O11 C11 1.2(1) . . yes
O12 C12 1.20(9) . . yes
O13 C13 1.11(8) . . yes
O14 C14 1.12(6) . . yes
O15 C15 1.1(1) . . yes
O16 C16 1.09(8) . . yes
O17 C17 1.40(9) . . yes
O18 C18 1.22(9) . . yes
O19 C19 1.1(1) . . yes
O20 C20 1.16(5) . . yes
O21 C21 1.21(6) . . yes
C22 C23 1.50(8) . . yes
C22 C27 1.4(1) . . yes
C23 C24 1.3(1) . . yes
C24 C25 1.5(2) . . yes
C25 C26 1.31(10) . . yes
C26 C27 1.4(1) . . yes
C28 C29 1.40(7) . . yes
C28 C33 1.49(6) . . yes
C29 C30 1.39(7) . . yes
C30 C31 1.4(1) . . yes
C31 C32 1.39(9) . . yes
C32 C33 1.42(6) . . yes
C34 C35 1.38(7) . . yes
C34 C39 1.40(7) . . yes
C35 C36 1.4(1) . . yes
C36 C37 1.4(1) . . yes
C37 C38 1.4(1) . . yes
C38 C39 1.4(1) . . yes
C40 C41 1.39(3) . . yes
C40 C45 1.39(5) . . yes
C41 C42 1.39(6) . . yes
C42 C43 1.39(5) . . yes
C43 C44 1.39(4) . . yes
C44 C45 1.39(6) . . yes
C46 C47 1.39(4) . . yes
C46 C51 1.39(4) . . yes
C47 C48 1.39(4) . . yes
C48 C49 1.39(4) . . yes
C49 C50 1.39(4) . . yes
C50 C51 1.39(4) . . yes
C52 C53 1.39(6) . . yes
C52 C57 1.39(6) . . yes
C53 C54 1.39(4) . . yes
C54 C55 1.39(6) . . yes
C55 C56 1.39(6) . . yes
C56 C57 1.39(4) . . yes
C58 C59 1.39(5) . . yes
C58 C63 1.39(4) . . yes
C59 C60 1.39(6) . . yes
C60 C61 1.39(4) . . yes
C61 C62 1.39(5) . . yes
C62 C63 1.39(6) . . yes

loop_
_geom_contact_atom_site_label_1
_geom_contact_atom_site_label_2
_geom_contact_distance
_geom_contact_site_symmetry_1
_geom_contact_site_symmetry_2
_geom_contact_publ_flag
AU IR1 2.826(3) . . ?
AU IR2 2.812(2) . . ?
AU IR3 2.857(2) . . ?
IR1 IR2 2.771(3) . . ?
IR1 IR3 2.773(4) . . ?
IR1 IR4 2.753(2) . . ?
IR1 IR5 2.767(2) . . ?
IR1 RU1 2.696(5) . . ?
IR2 IR3 2.750(3) . . ?
IR2 IR5 2.766(3) . . ?
IR2 IR6 2.773(2) . . ?
IR2 RU2 2.680(4) . . ?
IR3 IR4 2.763(3) . . ?
IR3 IR6 2.762(2) . . ?
IR3 RU3 2.702(4) . . ?
IR4 IR5 2.730(3) . . ?
IR4 IR6 2.718(3) . . ?
IR4 RU1 2.755(6) . . ?
IR4 RU3 2.747(6) . . ?
IR5 IR6 2.724(4) . . ?
IR5 RU1 2.755(5) . . ?
IR5 RU2 2.771(5) . . ?
IR6 RU2 2.762(4) . . ?
IR6 RU3 2.759(4) . . ?
O2 C25 3.26(7) . 2_677 ?
O2 C29 3.32(9) . 2_677 ?
O2 C24 3.49(7) . 2_677 ?
O2 C26 3.58(6) . 2_677 ?
O3 C63 3.18(5) . 2_666 ?
O3 C62 3.33(6) . 2_666 ?
O3 C25 3.42(9) . 2_677 ?
O3 C41 3.58(5) . 2_666 ?
O4 C62 3.58(5) . 2_666 ?
O5 C51 3.31(7) . 1_565 ?
O6 C49 3.29(4) . 2_767 ?
O6 C48 3.35(5) . 2_767 ?
O6 C37 3.38(9) . 2_777 ?
O7 O8 3.38(5) . 2_767 ?
O7 C7 3.38(7) . 2_767 ?
O7 O7 3.41(9) . 2_767 ?
O7 C14 3.41(5) . 2_767 ?
O7 O14 3.44(5) . 2_767 ?
O7 C8 3.49(8) . 2_767 ?
O7 C13 3.51(6) . 2_767 ?
O8 C55 3.51(4) . 2_756 ?
O8 O13 3.60(6) . 2_767 ?
O10 C42 3.39(4) . . ?
O10 C43 3.50(5) . . ?
O10 C41 3.55(5) . . ?
O11 C56 3.18(8) . 1_565 ?
O11 C57 3.56(8) . 1_565 ?
O11 O20 3.59(6) . 2_766 ?
O12 C44 3.37(6) . . ?
O12 C43 3.41(6) . . ?
O12 O19 3.58(8) . 2_766 ?
O13 O21 3.31(7) . 2_767 ?
O13 C21 3.33(8) . 2_767 ?
O13 O20 3.44(7) . 2_767 ?
O13 C20 3.46(7) . 2_767 ?
O13 C7 3.56(6) . 2_767 ?
O14 O21 3.30(6) . 2_767 ?
O16 C41 3.39(6) . 2_666 ?
O17 C43 2.92(6) . . ?
O17 C42 3.12(7) . . ?
O18 C32 3.51(9) . 2_676 ?
O18 C61 3.58(5) . 2_666 ?
O19 C43 3.49(9) . 2_766 ?
O20 C56 3.48(5) . 2_756 ?
O20 C55 3.55(6) . 2_756 ?
O21 C37 3.29(8) . 2_777 ?
O21 C36 3.46(8) . 2_777 ?
O21 C13 3.47(8) . 2_767 ?
O21 C14 3.52(7) . 2_767 ?
C3 C62 3.54(5) . 2_666 ?
C24 C42 3.58(7) . 1_566 ?
C31 C55 3.58(7) . 2_666 ?
C48 C54 3.47(6) . 2_756 ?
